data_7217075
loop_
_publ_author_name
'Yang, De-Liang'
'Zhang, Xin'
'Yao, Yuan-Gen'
'Zhang, Jian'

_publ_section_title
;
 Structure versatility of coordination polymers constructed from a
 semirigid ligand and polynuclear metal clusters
;
_journal_issue 34
_journal_name_full CrystEngComm
_journal_page_first 8047
_journal_paper_doi 10.1039/C4CE01032A
_journal_volume 16
_journal_year 2014
_chemical_formula_moiety 'C16 H6 Cd O9, 2(C4 H9 N O), Ca '
_chemical_formula_sum 'C24 H24 Ca Cd N2 O11'
_chemical_formula_weight 668.93
_chemical_name_systematic
; 
 ? 
;
_space_group_IT_number 14
_symmetry_cell_setting monoclinic
_symmetry_space_group_name_Hall '-P 2yn'
_symmetry_space_group_name_H-M 'P 1 21/n 1'
_atom_sites_solution_hydrogens geom
_atom_sites_solution_primary direct
_atom_sites_solution_secondary difmap
_audit_creation_method SHELXL-97
_cell_angle_alpha 90.00
_cell_angle_beta 106.389(7)
_cell_angle_gamma 90.00
_cell_formula_units_Z 4
_cell_length_a 12.0047(7)
_cell_length_b 10.9563(7)
_cell_length_c 21.0767(15)
_cell_measurement_reflns_used 2896
_cell_measurement_temperature 293(2)
_cell_measurement_theta_max 29.0305
_cell_measurement_theta_min 2.5607
_cell_volume 2659.5(3)
_computing_cell_refinement 'Bruker FRAMBO'
_computing_data_collection 'Bruker FRAMBO'
_computing_data_reduction 'Bruker SAINT'
_computing_molecular_graphics 'Bruker SHELXTL'
_computing_publication_material 'Bruker SHELXTL'
_computing_structure_refinement 'SHELXL-97 (Sheldrick, 1997)'
_computing_structure_solution 'SHELXS-97 (Sheldrick, 1990)'
_diffrn_ambient_temperature 293(2)
_diffrn_measured_fraction_theta_full 0.924
_diffrn_measured_fraction_theta_max 0.999
_diffrn_measurement_device_type 'Xcalibur, Eos'
_diffrn_measurement_method 'multiwire proportional'
_diffrn_radiation_monochromator graphite
_diffrn_radiation_source 'fine-focus sealed tube'
_diffrn_radiation_type MoK\a
_diffrn_radiation_wavelength 0.71073
_diffrn_reflns_av_R_equivalents 0.0232
_diffrn_reflns_av_sigmaI/netI 0.0450
_diffrn_reflns_limit_h_max 14
_diffrn_reflns_limit_h_min -11
_diffrn_reflns_limit_k_max 6
_diffrn_reflns_limit_k_min -13
_diffrn_reflns_limit_l_max 25
_diffrn_reflns_limit_l_min -24
_diffrn_reflns_number 6968
_diffrn_reflns_theta_full 25.00
_diffrn_reflns_theta_max 25.00
_diffrn_reflns_theta_min 2.57
_diffrn_standards_decay_% none
_diffrn_standards_interval_count none
_diffrn_standards_interval_time 0
_diffrn_standards_number none
_exptl_absorpt_coefficient_mu 1.077
_exptl_absorpt_correction_T_max 0.917
_exptl_absorpt_correction_T_min 0.824
_exptl_absorpt_correction_type multi-scan
_exptl_absorpt_process_details
; 
CrysAlisPro, Agilent Technologies, 
Version 1.171.35.21 (release 20-01-2012 CrysAlis171 .NET) 
(compiled Jan 23 2012,18:06:46) 
Empirical absorption correction using spherical harmonics, 
 implemented in SCALE3 ABSPACK scaling algorithm. 
;
_exptl_crystal_colour colorless
_exptl_crystal_density_diffrn 1.671
_exptl_crystal_density_method 'not measured'
_exptl_crystal_description rod
_exptl_crystal_F_000 1352
_exptl_crystal_size_max 0.25
_exptl_crystal_size_mid 0.15
_exptl_crystal_size_min 0.08
_refine_diff_density_max 1.021
_refine_diff_density_min -0.784
_refine_diff_density_rms 0.085
_refine_ls_extinction_method none
_refine_ls_goodness_of_fit_ref 1.099
_refine_ls_hydrogen_treatment mixed
_refine_ls_matrix_type full
_refine_ls_number_parameters 352
_refine_ls_number_reflns 4324
_refine_ls_number_restraints 1
_refine_ls_restrained_S_all 1.133
_refine_ls_R_factor_all 0.0465
_refine_ls_R_factor_gt 0.0362
_refine_ls_shift/su_max 0.002
_refine_ls_shift/su_mean 0.000
_refine_ls_structure_factor_coef Fsqd
_refine_ls_weighting_details 'calc w=1/[\s^2^(Fo^2^)+(0.0303P)^2^+2.7095P] where P=(Fo^2^+2Fc^2^)/3'
_refine_ls_weighting_scheme calc
_refine_ls_wR_factor_gt 0.0804
_refine_ls_wR_factor_ref 0.0868
_reflns_number_gt 3617
_reflns_number_total 4683
_reflns_threshold_expression >2sigma(I)
_cod_data_source_file c4ce01032a2.cif
_cod_data_source_block Compound-2
_cod_depositor_comments 'Adding full bibliography for 7217074--7217078.cif.'
_cod_original_sg_symbol_H-M P21/n
_cod_database_code 7217075

loop_
_symmetry_equiv_pos_as_xyz
'x, y, z'
'-x+1/2, y+1/2, -z+1/2'
'-x, -y, -z'
'x-1/2, -y-1/2, z-1/2'

loop_
_atom_site_label
_atom_site_type_symbol
_atom_site_fract_x
_atom_site_fract_y
_atom_site_fract_z
_atom_site_U_iso_or_equiv
_atom_site_adp_type
_atom_site_occupancy
_atom_site_symmetry_multiplicity
_atom_site_calc_flag
_atom_site_refinement_flags
Cd1 Cd 0.63605(2) 1.68064(3) -0.039712(14) 0.02231(11) Uani 1 1 d .
Ca2 Ca 0.35622(6) 1.55455(8) -0.12728(4) 0.0217(2) Uani 1 1 d .
O1 O 0.6272(2) 1.7688(3) -0.13490(14) 0.0336(8) Uani 1 1 d .
O2 O 0.4381(2) 1.7243(3) -0.16496(15) 0.0339(8) Uani 1 1 d .
O3 O 0.2204(2) 1.8812(3) -0.40912(15) 0.0345(8) Uani 1 1 d .
O4 O 0.3097(2) 1.7736(3) -0.46972(14) 0.0342(8) Uani 1 1 d .
O5 O 0.7319(2) 1.8495(3) -0.34110(15) 0.0341(8) Uani 1 1 d .
O6 O 0.9634(2) 1.9686(3) -0.39303(16) 0.0413(9) Uani 1 1 d .
O7 O 0.7819(3) 2.0004(3) -0.45050(17) 0.0412(8) Uani 1 1 d .
O8 O 1.0417(3) 1.6771(3) -0.49329(16) 0.0391(8) Uani 1 1 d .
O9 O 0.9441(3) 1.8487(3) -0.52188(15) 0.0329(7) Uani 1 1 d .
O10 O 0.3144(3) 1.4925(4) -0.23725(17) 0.0612(11) Uani 1 1 d .
O11 O 0.1819(3) 1.6488(4) -0.1385(2) 0.0688(13) Uani 1 1 d .
N1 N 0.3842(11) 1.4840(6) -0.3233(4) 0.149(4) Uani 1 1 d .
N2 N 0.0087(4) 1.6584(5) -0.1236(3) 0.0718(17) Uani 1 1 d .
C1 C 0.5283(3) 1.7624(4) -0.1764(2) 0.0238(9) Uani 1 1 d .
C2 C 0.5227(3) 1.7997(4) -0.24616(19) 0.0206(9) Uani 1 1 d .
C3 C 0.4188(3) 1.8068(4) -0.2959(2) 0.0228(9) Uani 1 1 d .
H3A H 0.3489 1.8005 -0.2854 0.027 Uiso 1 1 calc R
C4 C 0.4182(3) 1.8231(4) -0.36094(19) 0.0232(9) Uani 1 1 d .
C5 C 0.5231(3) 1.8329(4) -0.3768(2) 0.0274(10) Uani 1 1 d .
H5A H 0.5234 1.8399 -0.4207 0.033 Uiso 1 1 calc R
C6 C 0.6258(3) 1.8322(4) -0.3272(2) 0.0253(10) Uani 1 1 d .
C7 C 0.6273(3) 1.8165(4) -0.2618(2) 0.0243(9) Uani 1 1 d .
H7A H 0.6973 1.8170 -0.2286 0.029 Uiso 1 1 calc R
C8 C 0.3078(4) 1.8259(4) -0.4170(2) 0.0273(10) Uani 1 1 d .
C9 C 0.7656(3) 1.7604(4) -0.3787(2) 0.0286(10) Uani 1 1 d .
C10 C 0.8363(3) 1.7986(4) -0.4171(2) 0.0224(9) Uani 1 1 d .
C11 C 0.8816(3) 1.7111(4) -0.4507(2) 0.0294(11) Uani 1 1 d .
C12 C 0.8574(4) 1.5881(5) -0.4454(3) 0.0438(13) Uani 1 1 d .
H12A H 0.8903 1.5298 -0.4667 0.053 Uiso 1 1 calc R
C13 C 0.7841(4) 1.5526(5) -0.4083(3) 0.0545(16) Uani 1 1 d .
H13A H 0.7657 1.4706 -0.4061 0.065 Uiso 1 1 calc R
C14 C 0.7384(4) 1.6383(5) -0.3747(3) 0.0434(13) Uani 1 1 d .
H14A H 0.6897 1.6142 -0.3497 0.052 Uiso 1 1 calc R
C15 C 0.8628(4) 1.9320(4) -0.4205(2) 0.0268(10) Uani 1 1 d .
C16 C 0.9596(4) 1.7470(4) -0.4916(2) 0.0285(10) Uani 1 1 d .
C17 C 0.1783(6) 1.5015(8) -0.3491(3) 0.099(3) Uani 1 1 d .
H17A H 0.1831 1.4997 -0.3938 0.149 Uiso 1 1 calc RD
H17B H 0.1430 1.5767 -0.3415 0.149 Uiso 1 1 calc R
H17C H 0.1321 1.4341 -0.3420 0.149 Uiso 1 1 calc R
C18 C 0.3141(9) 1.4911(6) -0.2959(5) 0.100(3) Uani 1 1 d .
C19 C 0.3899(8) 1.4846(8) -0.3937(4) 0.123(3) Uani 1 1 d .
H19A H 0.3127 1.4884 -0.4232 0.184 Uiso 1 1 calc RD
H19B H 0.4274 1.4114 -0.4022 0.184 Uiso 1 1 calc R
H19C H 0.4334 1.5544 -0.4008 0.184 Uiso 1 1 calc R
C20 C 0.5092(6) 1.4786(7) -0.2710(4) 0.085(2) Uani 1 1 d .
H20A H 0.5010 1.4788 -0.2270 0.128 Uiso 1 1 calc R
H20B H 0.5538 1.5483 -0.2768 0.128 Uiso 1 1 calc R
H20C H 0.5483 1.4053 -0.2778 0.128 Uiso 1 1 calc R
C21 C 0.0742(5) 1.6518(5) -0.1612(3) 0.0575(16) Uani 1 1 d .
C22 C 0.0181(7) 1.6464(7) -0.2357(3) 0.097(3) Uani 1 1 d .
H22A H 0.0775 1.6416 -0.2580 0.146 Uiso 1 1 calc R
H22B H -0.0276 1.7185 -0.2497 0.146 Uiso 1 1 calc R
H22C H -0.0308 1.5757 -0.2462 0.146 Uiso 1 1 calc R
C23 C 0.0652(7) 1.6581(8) -0.0503(3) 0.098(3) Uani 1 1 d .
H23A H 0.1481 1.6574 -0.0419 0.147 Uiso 1 1 calc R
H23B H 0.0413 1.5869 -0.0311 0.147 Uiso 1 1 calc R
H23C H 0.0424 1.7300 -0.0310 0.147 Uiso 1 1 calc R
C24 C -0.1184(5) 1.6604(7) -0.1447(5) 0.106(3) Uani 1 1 d .
H24A H -0.1454 1.6603 -0.1922 0.159 Uiso 1 1 calc R
H24B H -0.1456 1.7326 -0.1280 0.159 Uiso 1 1 calc R
H24C H -0.1476 1.5895 -0.1279 0.159 Uiso 1 1 calc R

loop_
_atom_site_aniso_label
_atom_site_aniso_U_11
_atom_site_aniso_U_22
_atom_site_aniso_U_33
_atom_site_aniso_U_23
_atom_site_aniso_U_13
_atom_site_aniso_U_12
Cd1 0.02074(16) 0.02924(19) 0.01665(17) 0.00154(14) 0.00478(12) -0.00096(14)
Ca2 0.0149(4) 0.0282(5) 0.0217(4) 0.0025(4) 0.0045(3) -0.0033(4)
O1 0.0321(16) 0.048(2) 0.0179(16) 0.0088(15) 0.0021(13) -0.0046(15)
O2 0.0328(16) 0.042(2) 0.0302(18) 0.0094(16) 0.0149(14) -0.0055(15)
O3 0.0254(15) 0.042(2) 0.0339(18) -0.0024(16) 0.0044(13) 0.0114(15)
O4 0.0305(15) 0.049(2) 0.0191(16) -0.0068(15) -0.0001(13) 0.0107(16)
O5 0.0270(15) 0.048(2) 0.0339(18) -0.0053(16) 0.0187(14) -0.0088(15)
O6 0.0334(17) 0.054(2) 0.040(2) -0.0126(18) 0.0149(15) -0.0196(16)
O7 0.0407(18) 0.0308(19) 0.052(2) 0.0073(17) 0.0133(17) 0.0014(16)
O8 0.0370(17) 0.038(2) 0.050(2) 0.0052(17) 0.0254(16) 0.0076(16)
O9 0.0404(17) 0.0374(19) 0.0252(17) 0.0029(15) 0.0162(14) -0.0001(15)
O10 0.077(3) 0.076(3) 0.027(2) -0.005(2) 0.0096(19) -0.016(2)
O11 0.0263(18) 0.072(3) 0.109(4) 0.011(3) 0.021(2) 0.0117(19)
N1 0.327(14) 0.049(4) 0.127(7) -0.021(4) 0.157(9) -0.034(6)
N2 0.048(3) 0.061(4) 0.116(5) 0.022(3) 0.039(3) 0.012(3)
C1 0.030(2) 0.023(2) 0.022(2) 0.0038(19) 0.0119(19) 0.003(2)
C2 0.022(2) 0.023(2) 0.018(2) 0.0023(18) 0.0071(17) 0.0004(18)
C3 0.0202(19) 0.026(2) 0.024(2) 0.0006(19) 0.0094(17) 0.0020(18)
C4 0.023(2) 0.027(2) 0.017(2) 0.0009(19) 0.0037(17) 0.0060(19)
C5 0.029(2) 0.038(3) 0.016(2) 0.003(2) 0.0074(18) 0.002(2)
C6 0.022(2) 0.033(3) 0.025(2) 0.006(2) 0.0128(18) -0.0015(19)
C7 0.0199(19) 0.032(2) 0.019(2) 0.002(2) 0.0024(17) -0.0002(19)
C8 0.028(2) 0.026(2) 0.025(2) 0.003(2) 0.0026(19) 0.004(2)
C9 0.021(2) 0.037(3) 0.031(3) 0.006(2) 0.0118(19) 0.003(2)
C10 0.0184(19) 0.028(2) 0.021(2) 0.0052(19) 0.0057(17) 0.0033(18)
C11 0.025(2) 0.034(3) 0.032(3) 0.003(2) 0.013(2) 0.001(2)
C12 0.047(3) 0.027(3) 0.069(4) 0.004(3) 0.035(3) 0.006(2)
C13 0.060(3) 0.030(3) 0.090(5) 0.014(3) 0.048(3) 0.003(3)
C14 0.039(3) 0.045(3) 0.056(3) 0.015(3) 0.029(3) -0.001(3)
C15 0.031(2) 0.035(3) 0.020(2) -0.004(2) 0.0159(19) -0.006(2)
C16 0.029(2) 0.032(3) 0.026(2) -0.004(2) 0.0103(19) -0.004(2)
C17 0.107(6) 0.108(7) 0.063(5) 0.005(5) -0.008(4) -0.015(5)
C18 0.192(10) 0.036(4) 0.111(7) -0.012(4) 0.109(7) -0.021(5)
C19 0.240(11) 0.087(6) 0.064(5) 0.003(5) 0.080(6) 0.004(7)
C20 0.091(5) 0.076(5) 0.084(5) -0.008(5) 0.016(5) 0.006(4)
C21 0.052(3) 0.038(3) 0.085(5) 0.006(3) 0.023(3) 0.008(3)
C22 0.138(7) 0.075(5) 0.059(5) -0.012(4) -0.005(5) 0.024(5)
C23 0.127(7) 0.118(7) 0.052(4) 0.033(5) 0.032(4) 0.037(6)
C24 0.036(3) 0.094(6) 0.193(9) 0.018(6) 0.039(5) 0.013(4)

loop_
_atom_type_symbol
_atom_type_description
_atom_type_scat_dispersion_real
_atom_type_scat_dispersion_imag
_atom_type_scat_source
C C 0.0033 0.0016 'International Tables Vol C Tables 4.2.6.8 and 6.1.1.4'
H H 0.0000 0.0000 'International Tables Vol C Tables 4.2.6.8 and 6.1.1.4'
N N 0.0061 0.0033 'International Tables Vol C Tables 4.2.6.8 and 6.1.1.4'
O O 0.0106 0.0060 'International Tables Vol C Tables 4.2.6.8 and 6.1.1.4'
Ca Ca 0.2262 0.3064 'International Tables Vol C Tables 4.2.6.8 and 6.1.1.4'
Cd Cd -0.8075 1.2024 'International Tables Vol C Tables 4.2.6.8 and 6.1.1.4'

loop_
_geom_angle_atom_site_label_1
_geom_angle_atom_site_label_2
_geom_angle_atom_site_label_3
_geom_angle
_geom_angle_site_symmetry_1
_geom_angle_site_symmetry_3
O1 Cd1 O7 102.22(12) . 2_644
O1 Cd1 O4 107.33(11) . 4_696
O7 Cd1 O4 84.63(12) 2_644 4_696
O1 Cd1 O8 100.82(12) . 4_596
O7 Cd1 O8 156.55(12) 2_644 4_596
O4 Cd1 O8 92.68(12) 4_696 4_596
O1 Cd1 O9 112.99(10) . 4_596
O7 Cd1 O9 110.74(11) 2_644 4_596
O4 Cd1 O9 131.73(10) 4_696 4_596
O8 Cd1 O9 55.13(10) 4_596 4_596
O1 Cd1 C16 111.75(12) . 4_596
O7 Cd1 C16 134.57(13) 2_644 4_596
O4 Cd1 C16 111.57(12) 4_696 4_596
O8 Cd1 C16 27.48(12) 4_596 4_596
O9 Cd1 C16 27.92(12) 4_596 4_596
O1 Cd1 Ca2 84.47(8) . .
O7 Cd1 Ca2 89.18(8) 2_644 .
O4 Cd1 Ca2 167.59(8) 4_696 .
O8 Cd1 Ca2 88.73(8) 4_596 .
O9 Cd1 Ca2 41.66(7) 4_596 .
C16 Cd1 Ca2 65.90(10) 4_596 .
O11 Ca2 O6 174.86(15) . 2_644
O11 Ca2 O10 95.44(16) . .
O6 Ca2 O10 89.58(14) 2_644 .
O11 Ca2 O3 88.13(13) . 2_544
O6 Ca2 O3 92.49(12) 2_644 2_544
O10 Ca2 O3 95.47(13) . 2_544
O11 Ca2 O2 93.79(13) . .
O6 Ca2 O2 85.67(12) 2_644 .
O10 Ca2 O2 83.55(13) . .
O3 Ca2 O2 177.92(12) 2_544 .
O11 Ca2 O9 92.68(14) . 4_596
O6 Ca2 O9 82.19(11) 2_644 4_596
O10 Ca2 O9 163.18(12) . 4_596
O3 Ca2 O9 99.50(11) 2_544 4_596
O2 Ca2 O9 81.23(11) . 4_596
O11 Ca2 Cd1 124.86(11) . .
O6 Ca2 Cd1 50.85(9) 2_644 .
O10 Ca2 Cd1 121.80(10) . .
O3 Ca2 Cd1 122.58(7) 2_544 .
O2 Ca2 Cd1 56.79(7) . .
O9 Ca2 Cd1 42.50(7) 4_596 .
C1 O1 Cd1 113.6(3) . .
C1 O2 Ca2 143.3(3) . .
C8 O3 Ca2 148.6(3) . 2_554
C8 O4 Cd1 103.5(2) . 4_595
C9 O5 C6 117.0(3) . .
C15 O6 Ca2 163.6(3) . 2_654
C15 O7 Cd1 106.0(3) . 2_654
C16 O8 Cd1 94.8(3) . 4_695
C16 O9 Ca2 144.0(3) . 4_695
C16 O9 Cd1 87.2(2) . 4_695
Ca2 O9 Cd1 95.84(10) 4_695 4_695
C18 O10 Ca2 159.7(5) . .
C21 O11 Ca2 150.8(4) . .
C18 N1 C19 137.6(13) . .
C18 N1 C20 109.6(9) . .
C19 N1 C20 112.7(8) . .
C21 N2 C24 126.1(7) . .
C21 N2 C23 117.6(5) . .
C24 N2 C23 116.2(6) . .
O2 C1 O1 125.8(4) . .
O2 C1 C2 118.4(4) . .
O1 C1 C2 115.7(4) . .
C3 C2 C7 119.3(4) . .
C3 C2 C1 122.4(4) . .
C7 C2 C1 118.0(3) . .
C4 C3 C2 120.7(4) . .
C4 C3 H3A 119.7 . .
C2 C3 H3A 119.7 . .
C3 C4 C5 119.7(4) . .
C3 C4 C8 122.6(4) . .
C5 C4 C8 117.7(4) . .
C6 C5 C4 119.7(4) . .
C6 C5 H5A 120.2 . .
C4 C5 H5A 120.2 . .
C5 C6 C7 121.0(4) . .
C5 C6 O5 121.1(4) . .
C7 C6 O5 117.9(4) . .
C6 C7 C2 119.4(4) . .
C6 C7 H7A 120.3 . .
C2 C7 H7A 120.3 . .
O4 C8 O3 124.0(4) . .
O4 C8 C4 116.9(4) . .
O3 C8 C4 119.1(4) . .
C14 C9 O5 122.3(4) . .
C14 C9 C10 121.2(4) . .
O5 C9 C10 116.4(4) . .
C11 C10 C9 118.7(4) . .
C11 C10 C15 121.8(4) . .
C9 C10 C15 119.5(4) . .
C12 C11 C10 120.5(4) . .
C12 C11 C16 118.7(4) . .
C10 C11 C16 120.8(4) . .
C13 C12 C11 119.8(5) . .
C13 C12 H12A 120.1 . .
C11 C12 H12A 120.1 . .
C14 C13 C12 120.4(5) . .
C14 C13 H13A 119.8 . .
C12 C13 H13A 119.8 . .
C13 C14 C9 119.5(4) . .
C13 C14 H14A 120.3 . .
C9 C14 H14A 120.3 . .
O6 C15 O7 123.7(4) . .
O6 C15 C10 118.7(4) . .
O7 C15 C10 117.5(4) . .
O8 C16 O9 121.7(4) . .
O8 C16 C11 118.7(4) . .
O9 C16 C11 119.5(4) . .
O8 C16 Cd1 57.8(2) . 4_695
O9 C16 Cd1 64.9(2) . 4_695
C11 C16 Cd1 167.3(3) . 4_695
C18 C17 H17A 109.5 . .
C18 C17 H17B 109.5 . .
H17A C17 H17B 109.5 . .
C18 C17 H17C 109.5 . .
H17A C17 H17C 109.5 . .
H17B C17 H17C 109.5 . .
N1 C18 O10 135.0(12) . .
N1 C18 C17 112.0(10) . .
O10 C18 C17 113.0(7) . .
N1 C19 H19A 109.5 . .
N1 C19 H19B 109.5 . .
H19A C19 H19B 109.5 . .
N1 C19 H19C 109.5 . .
H19A C19 H19C 109.5 . .
H19B C19 H19C 109.5 . .
N1 C20 H20A 109.5 . .
N1 C20 H20B 109.5 . .
H20A C20 H20B 109.5 . .
N1 C20 H20C 109.5 . .
H20A C20 H20C 109.5 . .
H20B C20 H20C 109.5 . .
O11 C21 N2 121.4(6) . .
O11 C21 C22 120.2(6) . .
N2 C21 C22 118.4(6) . .
C21 C22 H22A 109.5 . .
C21 C22 H22B 109.5 . .
H22A C22 H22B 109.5 . .
C21 C22 H22C 109.5 . .
H22A C22 H22C 109.5 . .
H22B C22 H22C 109.5 . .
N2 C23 H23A 109.5 . .
N2 C23 H23B 109.5 . .
H23A C23 H23B 109.5 . .
N2 C23 H23C 109.5 . .
H23A C23 H23C 109.5 . .
H23B C23 H23C 109.5 . .
N2 C24 H24A 109.5 . .
N2 C24 H24B 109.5 . .
H24A C24 H24B 109.5 . .
N2 C24 H24C 109.5 . .
H24A C24 H24C 109.5 . .
H24B C24 H24C 109.5 . .

loop_
_geom_bond_atom_site_label_1
_geom_bond_atom_site_label_2
_geom_bond_distance
_geom_bond_site_symmetry_2
Cd1 O1 2.202(3) .
Cd1 O7 2.242(3) 2_644
Cd1 O4 2.245(3) 4_696
Cd1 O8 2.301(3) 4_596
Cd1 O9 2.458(3) 4_596
Cd1 C16 2.711(4) 4_596
Cd1 Ca2 3.6195(8) .
Ca2 O11 2.285(3) .
Ca2 O6 2.289(3) 2_644
Ca2 O10 2.330(4) .
Ca2 O3 2.333(3) 2_544
Ca2 O2 2.345(3) .
Ca2 O9 2.419(3) 4_596
O1 C1 1.262(5) .
O2 C1 1.245(5) .
O3 C8 1.262(5) .
O3 Ca2 2.333(3) 2_554
O4 C8 1.255(5) .
O4 Cd1 2.245(3) 4_595
O5 C9 1.387(5) .
O5 C6 1.398(4) .
O6 C15 1.248(5) .
O6 Ca2 2.289(3) 2_654
O7 C15 1.249(5) .
O7 Cd1 2.242(3) 2_654
O8 C16 1.255(5) .
O8 Cd1 2.301(3) 4_695
O9 C16 1.271(5) .
O9 Ca2 2.419(3) 4_695
O9 Cd1 2.458(3) 4_695
O10 C18 1.234(8) .
O11 C21 1.246(6) .
N1 C18 1.150(9) .
N1 C19 1.506(9) .
N1 C20 1.592(12) .
N2 C21 1.266(7) .
N2 C24 1.465(7) .
N2 C23 1.502(8) .
C1 C2 1.510(5) .
C2 C3 1.387(5) .
C2 C7 1.398(5) .
C3 C4 1.379(6) .
C3 H3A 0.9300 .
C4 C5 1.395(5) .
C4 C8 1.507(5) .
C5 C6 1.373(6) .
C5 H5A 0.9300 .
C6 C7 1.384(6) .
C7 H7A 0.9300 .
C9 C14 1.385(7) .
C9 C10 1.393(6) .
C10 C11 1.391(6) .
C10 C15 1.502(6) .
C11 C12 1.390(6) .
C11 C16 1.494(6) .
C12 C13 1.388(6) .
C12 H12A 0.9300 .
C13 C14 1.379(7) .
C13 H13A 0.9300 .
C14 H14A 0.9300 .
C16 Cd1 2.711(4) 4_695
C17 C18 1.703(11) .
C17 H17A 0.9600 .
C17 H17B 0.9600 .
C17 H17C 0.9600 .
C19 H19A 0.9600 .
C19 H19B 0.9600 .
C19 H19C 0.9600 .
C20 H20A 0.9600 .
C20 H20B 0.9600 .
C20 H20C 0.9600 .
C21 C22 1.524(9) .
C22 H22A 0.9600 .
C22 H22B 0.9600 .
C22 H22C 0.9600 .
C23 H23A 0.9600 .
C23 H23B 0.9600 .
C23 H23C 0.9600 .
C24 H24A 0.9600 .
C24 H24B 0.9600 .
C24 H24C 0.9600 .
